data_7027764
loop_
_publ_author_name
'Chakraborty, Indranil'
'Bhattacharyya, Sibaprasad'
'Banerjee, Sangeeta'
'Kumar Dirghangi, Bimal'
'Chakravorty, Animesh'

_publ_section_title
;
 Synthesis, structure and properties of [ReVL(O)Cl3], [ReVL(NR)Cl3],
 [ReIIIL(OPPh3)Cl3], and [ReIIIL(PPh3)Cl3]
 [L&#x2005;=&#x2005;2-(arylazo)-1-methylimidazole,
 R&#x2005;=&#x2005;aryl]&#x200A;&#x2020;
;
_journal_issue 21
_journal_name_full 'Journal of the Chemical Society, Dalton Transactions'
_journal_page_first 3747
_journal_paper_doi 10.1039/a906460e
_journal_year 1999
_chemical_formula_sum 'C28 H24 Cl4 N4 P Re'
_chemical_formula_weight 775.48
_chemical_name_systematic
; 
 ? 
;
_space_group_IT_number 14
_symmetry_cell_setting monoclinic
_symmetry_space_group_name_Hall '-P 2yn'
_symmetry_space_group_name_H-M 'P 1 21/n 1'
_atom_sites_solution_hydrogens geom
_atom_sites_solution_primary heavy
_atom_sites_solution_secondary difmap
_audit_creation_method SHELXL
_cell_angle_alpha 90.00
_cell_angle_beta 109.00(2)
_cell_angle_gamma 90.00
_cell_formula_units_Z 4
_cell_length_a 9.785(2)
_cell_length_b 21.183(8)
_cell_length_c 14.937(5)
_cell_measurement_reflns_used 30
_cell_measurement_temperature 293(2)
_cell_measurement_theta_max 14
_cell_measurement_theta_min 7
_cell_volume 2927.4(16)
_computing_cell_refinement 'Siemens P3/P4 PC V-4.27'
_computing_data_collection 'Siemens P3/P4 PC V-4.27'
_computing_data_reduction 'Siemens P3/P4 PC V-4.27'
_computing_molecular_graphics 'Siemens SHELXTL V-5.03 (Sheldrick, 1994)'
_computing_publication_material 'Siemens SHELXTL V-5.03 (Sheldrick, 1994)'
_computing_structure_refinement 'Siemens SHELXTL V-5.03 (Sheldrick, 1994)'
_computing_structure_solution 'Siemens SHELXTL V-5.03 (Sheldrick, 1994)'
_diffrn_ambient_temperature 293(2)
_diffrn_measurement_device_type 'Siemens R3m/V'
_diffrn_measurement_method '\w scans'
_diffrn_radiation_monochromator graphite
_diffrn_radiation_source 'fine-focus sealed tube'
_diffrn_radiation_type MoK\a
_diffrn_radiation_wavelength 0.71073
_diffrn_reflns_av_R_equivalents 0.0372
_diffrn_reflns_av_sigmaI/netI 0.0545
_diffrn_reflns_limit_h_max 11
_diffrn_reflns_limit_h_min 0
_diffrn_reflns_limit_k_max 25
_diffrn_reflns_limit_k_min 0
_diffrn_reflns_limit_l_max 16
_diffrn_reflns_limit_l_min -17
_diffrn_reflns_number 5561
_diffrn_reflns_theta_max 25.00
_diffrn_reflns_theta_min 1.73
_diffrn_standards_decay_% nil
_diffrn_standards_interval_count 198
_diffrn_standards_number 2
_exptl_absorpt_coefficient_mu 4.596
_exptl_absorpt_correction_T_max 0.5389
_exptl_absorpt_correction_T_min 0.2194
_exptl_absorpt_correction_type psi-scan
_exptl_crystal_colour orange
_exptl_crystal_density_diffrn 1.760
_exptl_crystal_description Parallelopiped
_exptl_crystal_F_000 1512
_exptl_crystal_size_max 0.4
_exptl_crystal_size_mid 0.3
_exptl_crystal_size_min 0.16
_refine_diff_density_max 1.202
_refine_diff_density_min -1.696
_refine_diff_density_rms 0.177
_refine_ls_extinction_method none
_refine_ls_goodness_of_fit_all 1.119
_refine_ls_goodness_of_fit_obs 1.091
_refine_ls_matrix_type full
_refine_ls_number_parameters 343
_refine_ls_number_reflns 5136
_refine_ls_number_restraints 0
_refine_ls_restrained_S_all 1.149
_refine_ls_restrained_S_obs 1.091
_refine_ls_R_factor_all 0.0824
_refine_ls_R_factor_obs 0.0477
_refine_ls_shift/esd_mean 0.000
_refine_ls_shift/su_max -0.001
_refine_ls_structure_factor_coef Fsqd
_refine_ls_weighting_details 'w=1/[\s^2^(Fo^2^)+(0.0635P)^2^+7.2286P] where P=(Fo^2^+2Fc^2^)/3'
_refine_ls_weighting_scheme calc
_refine_ls_wR_factor_all 0.1332
_refine_ls_wR_factor_obs 0.1063
_reflns_number_observed 3719
_reflns_number_total 5138
_reflns_observed_criterion >2sigma(I)
_cod_data_source_file 906460esup1.cif
_cod_data_source_block '[ReL3(PPh3)Cl3],5c'
_cod_depositor_comments
;
The following automatic conversions were performed:

'_symmetry_cell_setting' value 'Monoclinic' changed to 'monoclinic'
according to /home/saulius/struct/CIF-dictionaries/cif_core.dic
dictionary named 'cif_core.dic' version 2.4.2 from 2011-04-26.

Automatic conversion script
Id: cif_fix_values 1891 2012-01-12 08:04:46Z andrius 

The following automatic conversions were performed:

'_refine_ls_weighting_scheme' value 'calc
w=1/[\s^2^(Fo^2^)+(0.0635P)^2^+7.2286P] where P=(Fo^2^+2Fc^2^)/3' was
changed to 'calc'. New tag '_refine_ls_weighting_details' was
created. The value of the new tag was set to
'w=1/[\s^2^(Fo^2^)+(0.0635P)^2^+7.2286P] where P=(Fo^2^+2Fc^2^)/3'.

Automatic conversion script
Id: cif_fix_values 3143 2015-03-26 13:38:13Z robertas 

The following automatic conversions were performed:

'_atom_sites_solution_primary' value 'heavy atom method' was changed
to 'heavy'.

Automatic conversion script
Id: cif_fix_values 6452 2018-10-05 10:23:21Z andrius 
;
_cod_original_cell_volume 2927.3(16)
_cod_original_sg_symbol_H-M P2(1)/n
_cod_database_code 7027764

loop_
_symmetry_equiv_pos_as_xyz
'x, y, z'
'-x+1/2, y+1/2, -z+1/2'
'-x, -y, -z'
'x-1/2, -y-1/2, z-1/2'

loop_
_atom_site_aniso_label
_atom_site_aniso_U_11
_atom_site_aniso_U_22
_atom_site_aniso_U_33
_atom_site_aniso_U_23
_atom_site_aniso_U_13
_atom_site_aniso_U_12
Re 0.0265(2) 0.0299(2) 0.0333(2) 0.0021(2) 0.00995(14) 0.0005(2)
P1 0.0313(13) 0.0301(13) 0.0378(13) -0.0017(11) 0.0068(10) 0.0009(11)
Cl1 0.069(2) 0.043(2) 0.0445(14) -0.0078(11) 0.0221(13) 0.0000(13)
Cl2 0.0243(11) 0.0475(14) 0.0540(14) -0.0006(13) 0.0095(10) -0.0011(12)
Cl3 0.060(2) 0.048(2) 0.0406(13) 0.0137(12) 0.0177(12) 0.0021(13)
N1 0.053(5) 0.033(4) 0.056(5) 0.006(4) 0.040(4) 0.006(4)
N2 0.019(4) 0.059(6) 0.065(6) 0.004(5) 0.021(4) 0.011(4)
N3 0.024(4) 0.035(4) 0.045(4) 0.007(4) 0.010(4) 0.008(4)
N4 0.030(4) 0.030(4) 0.034(4) 0.001(3) 0.009(3) -0.001(3)
C1 0.030(6) 0.060(7) 0.084(8) 0.022(6) 0.031(6) -0.008(5)
C2 0.039(6) 0.059(7) 0.075(8) 0.011(6) 0.034(6) -0.003(6)
C3 0.024(5) 0.031(5) 0.042(5) -0.003(4) 0.013(4) -0.002(4)
C4 0.034(6) 0.083(9) 0.074(8) 0.006(7) 0.014(6) 0.021(6)
C5 0.034(5) 0.022(4) 0.041(5) 0.007(4) 0.019(4) 0.007(4)
C6 0.036(5) 0.038(6) 0.040(5) -0.001(4) 0.012(4) -0.004(4)
C7 0.055(7) 0.039(6) 0.055(6) 0.011(5) 0.025(6) -0.002(5)
C8 0.042(6) 0.036(6) 0.046(6) 0.004(4) 0.025(5) -0.006(5)
C9 0.046(6) 0.037(6) 0.054(6) -0.007(5) 0.025(5) -0.014(5)
C10 0.035(5) 0.030(5) 0.034(5) -0.002(4) 0.005(4) 0.000(4)
C11 0.027(5) 0.035(5) 0.046(6) -0.005(5) 0.003(4) 0.004(4)
C12 0.052(8) 0.118(13) 0.066(8) -0.021(8) 0.015(7) -0.035(8)
C13 0.069(10) 0.190(21) 0.063(9) -0.034(11) 0.001(8) -0.057(12)
C14 0.040(7) 0.088(11) 0.093(10) -0.026(9) 0.011(7) -0.025(7)
C15 0.055(8) 0.051(8) 0.090(9) 0.007(7) 0.024(7) -0.011(6)
C16 0.045(7) 0.056(7) 0.066(7) 0.019(6) 0.006(6) -0.012(6)
C17 0.027(5) 0.029(5) 0.051(6) 0.010(4) 0.009(4) -0.003(4)
C18 0.038(6) 0.037(6) 0.048(6) 0.005(5) 0.003(5) 0.002(5)
C19 0.069(8) 0.027(6) 0.083(9) 0.004(6) 0.038(7) -0.002(6)
C20 0.057(8) 0.039(7) 0.090(9) 0.018(6) 0.024(7) 0.021(6)
C21 0.052(7) 0.040(7) 0.079(8) 0.006(6) 0.005(6) 0.020(6)
C22 0.043(6) 0.026(5) 0.070(7) 0.005(5) 0.011(6) 0.010(5)
C23 0.040(6) 0.028(5) 0.033(5) -0.001(4) 0.003(4) -0.004(4)
C24 0.069(8) 0.048(7) 0.045(6) 0.000(5) 0.013(6) 0.020(6)
C25 0.110(12) 0.061(8) 0.045(7) 0.012(6) 0.029(7) 0.028(8)
C26 0.116(12) 0.070(9) 0.054(7) 0.014(7) 0.048(8) 0.025(9)
C27 0.069(8) 0.058(8) 0.069(8) 0.008(6) 0.039(7) 0.006(7)
C28 0.032(5) 0.042(6) 0.052(6) 0.006(5) 0.010(5) 0.006(5)
Cl4 0.095(2) 0.061(2) 0.069(2) -0.002(2) 0.048(2) -0.037(2)

loop_
_atom_site_label
_atom_site_type_symbol
_atom_site_fract_x
_atom_site_fract_y
_atom_site_fract_z
_atom_site_U_iso_or_equiv
_atom_site_thermal_displace_type
_atom_site_occupancy
_atom_site_calc_flag
_atom_site_refinement_flags
Re Re 0.70764(4) 0.69885(2) 0.31884(2) 0.02983(14) Uani 1 d .
P1 P 0.7019(3) 0.60547(12) 0.2180(2) 0.0341(6) Uani 1 d .
Cl1 Cl 0.7428(3) 0.78582(13) 0.4269(2) 0.0514(7) Uani 1 d .
Cl2 Cl 0.9508(2) 0.70152(12) 0.3281(2) 0.0427(6) Uani 1 d .
Cl3 Cl 0.7331(3) 0.62931(13) 0.4460(2) 0.0490(7) Uani 1 d .
N1 N 0.4940(9) 0.6976(4) 0.2921(6) 0.042(2) Uani 1 d .
N2 N 0.2757(8) 0.7333(4) 0.2038(6) 0.046(2) Uani 1 d .
N3 N 0.4884(8) 0.7717(4) 0.1728(5) 0.035(2) Uani 1 d .
N4 N 0.6303(8) 0.7610(3) 0.2103(5) 0.032(2) Uani 1 d .
C1 C 0.3875(11) 0.6707(6) 0.3232(9) 0.055(3) Uani 1 d .
H1A H 0.4033(11) 0.6424(6) 0.3732(9) 0.066 Uiso 1 calc R
C2 C 0.2572(12) 0.6928(5) 0.2685(8) 0.054(3) Uani 1 d .
H2A H 0.1686(12) 0.6817(5) 0.2746(8) 0.065 Uiso 1 calc R
C3 C 0.4193(9) 0.7361(4) 0.2182(6) 0.032(2) Uani 1 d .
C4 C 0.1669(12) 0.7704(6) 0.1344(9) 0.065(3) Uani 1 d .
H4A H 0.2120(12) 0.7950(6) 0.0979(9) 0.097 Uiso 1 calc R
H4B H 0.1200(12) 0.7980(6) 0.1663(9) 0.097 Uiso 1 calc R
H4C H 0.0966(12) 0.7427(6) 0.0931(9) 0.097 Uiso 1 calc R
C5 C 0.7084(10) 0.8030(4) 0.1699(6) 0.030(2) Uani 1 d .
C6 C 0.6531(11) 0.8174(4) 0.0737(7) 0.038(2) Uani 1 d .
H6A H 0.5674(11) 0.7991(4) 0.0358(7) 0.046 Uiso 1 calc R
C7 C 0.7282(12) 0.8597(5) 0.0348(8) 0.048(3) Uani 1 d .
H7A H 0.6936(12) 0.8698(5) -0.0292(8) 0.057 Uiso 1 calc R
C8 C 0.8530(11) 0.8858(5) 0.0928(7) 0.039(2) Uani 1 d .
C9 C 0.9062(11) 0.8738(5) 0.1873(7) 0.043(2) Uani 1 d .
H9A H 0.9899(11) 0.8938(5) 0.2248(7) 0.052 Uiso 1 calc R
C10 C 0.8351(10) 0.8317(4) 0.2270(7) 0.035(2) Uani 1 d .
H10A H 0.8712(10) 0.8225(4) 0.2913(7) 0.042 Uiso 1 calc R
C11 C 0.5251(10) 0.5666(5) 0.1771(7) 0.038(2) Uani 1 d .
C12 C 0.4354(13) 0.5615(8) 0.0866(9) 0.080(4) Uani 1 d .
H12A H 0.4645(13) 0.5780(8) 0.0380(9) 0.096 Uiso 1 calc R
C13 C 0.3031(16) 0.5326(10) 0.0644(10) 0.113(7) Uani 1 d .
H13A H 0.2444(16) 0.5298(10) 0.0015(10) 0.135 Uiso 1 calc R
C14 C 0.2567(13) 0.5080(7) 0.1340(11) 0.076(4) Uani 1 d .
H14A H 0.1675(13) 0.4879(7) 0.1189(11) 0.091 Uiso 1 calc R
C15 C 0.3423(13) 0.5131(6) 0.2252(10) 0.065(3) Uani 1 d .
H15A H 0.3113(13) 0.4974(6) 0.2735(10) 0.078 Uiso 1 calc R
C16 C 0.4770(12) 0.5420(6) 0.2467(9) 0.059(3) Uani 1 d .
H16A H 0.5358(12) 0.5448(6) 0.3095(9) 0.070 Uiso 1 calc R
C17 C 0.8227(10) 0.5396(4) 0.2670(7) 0.037(2) Uani 1 d .
C18 C 0.8074(11) 0.4856(5) 0.2127(7) 0.044(2) Uani 1 d .
H18A H 0.7320(11) 0.4827(5) 0.1556(7) 0.052 Uiso 1 calc R
C19 C 0.9031(13) 0.4356(5) 0.2421(9) 0.057(3) Uani 1 d .
H19A H 0.8904(13) 0.3993(5) 0.2052(9) 0.068 Uiso 1 calc R
C20 C 1.0166(13) 0.4394(5) 0.3254(9) 0.062(3) Uani 1 d .
H20A H 1.0825(13) 0.4064(5) 0.3441(9) 0.074 Uiso 1 calc R
C21 C 1.0316(13) 0.4918(5) 0.3801(9) 0.061(3) Uani 1 d .
H21A H 1.1061(13) 0.4940(5) 0.4376(9) 0.074 Uiso 1 calc R
C22 C 0.9360(11) 0.5424(5) 0.3506(8) 0.048(3) Uani 1 d .
H22A H 0.9491(11) 0.5785(5) 0.3880(8) 0.057 Uiso 1 calc R
C23 C 0.7526(10) 0.6262(4) 0.1139(6) 0.036(2) Uani 1 d .
C24 C 0.6595(13) 0.6619(5) 0.0404(7) 0.055(3) Uani 1 d .
H24A H 0.5693(13) 0.6740(5) 0.0428(7) 0.066 Uiso 1 calc R
C25 C 0.7026(16) 0.6793(6) -0.0362(8) 0.071(4) Uani 1 d .
H25A H 0.6395(16) 0.7017(6) -0.0863(8) 0.085 Uiso 1 calc R
C26 C 0.8373(17) 0.6636(6) -0.0381(9) 0.075(4) Uani 1 d .
H26A H 0.8672(17) 0.6765(6) -0.0883(9) 0.090 Uiso 1 calc R
C27 C 0.9277(14) 0.6290(6) 0.0344(8) 0.061(3) Uani 1 d .
H27A H 1.0188(14) 0.6182(6) 0.0323(8) 0.074 Uiso 1 calc R
C28 C 0.8878(10) 0.6096(5) 0.1107(7) 0.043(2) Uani 1 d .
H28A H 0.9506(10) 0.5857(5) 0.1591(7) 0.052 Uiso 1 calc R
Cl4 Cl 0.9453(4) 0.9379(2) 0.0419(2) 0.0699(9) Uani 1 d .

loop_
_atom_type_symbol
_atom_type_description
_atom_type_scat_dispersion_real
_atom_type_scat_dispersion_imag
_atom_type_scat_source
C C 0.0033 0.0016 'International Tables Vol C Tables 4.2.6.8 and 6.1.1.4'
H H 0.0000 0.0000 'International Tables Vol C Tables 4.2.6.8 and 6.1.1.4'
N N 0.0061 0.0033 'International Tables Vol C Tables 4.2.6.8 and 6.1.1.4'
P P 0.1023 0.0942 'International Tables Vol C Tables 4.2.6.8 and 6.1.1.4'
Cl Cl 0.1484 0.1585 'International Tables Vol C Tables 4.2.6.8 and 6.1.1.4'
Re Re -1.0185 7.2310 'International Tables Vol C Tables 4.2.6.8 and 6.1.1.4'

loop_
_geom_angle_atom_site_label_1
_geom_angle_atom_site_label_2
_geom_angle_atom_site_label_3
_geom_angle
_geom_angle_publ_flag
N1 Re N4 75.9(3) y
N1 Re Cl2 172.3(2) y
N4 Re Cl2 98.0(2) y
N1 Re Cl3 89.0(2) y
N4 Re Cl3 164.5(2) y
Cl2 Re Cl3 97.41(10) y
N1 Re Cl1 93.2(2) y
N4 Re Cl1 88.5(2) y
Cl2 Re Cl1 91.23(10) y
Cl3 Re Cl1 89.04(10) y
N1 Re P1 93.0(2) y
N4 Re P1 95.9(2) y
Cl2 Re P1 82.92(9) y
Cl3 Re P1 88.07(10) y
Cl1 Re P1 173.08(9) y
C17 P1 C11 102.0(4) ?
C17 P1 C23 101.8(4) ?
C11 P1 C23 108.2(4) ?
C17 P1 Re 119.0(3) ?
C11 P1 Re 113.2(3) ?
C23 P1 Re 111.5(3) ?
C3 N1 C1 104.5(8) ?
C3 N1 Re 113.6(6) y
C1 N1 Re 141.9(7) ?
C2 N2 C3 106.8(8) ?
C2 N2 C4 128.2(9) ?
C3 N2 C4 124.9(9) ?
C3 N3 N4 108.7(7) y
N3 N4 C5 110.1(7) ?
N3 N4 Re 120.6(6) y
C5 N4 Re 129.0(6) ?
C2 C1 N1 108.5(10) ?
N2 C2 C1 109.4(9) ?
N3 C3 N2 128.0(9) ?
N3 C3 N1 121.2(8) y
N2 C3 N1 110.8(8) ?
C6 C5 C10 120.3(8) ?
C6 C5 N4 119.4(8) ?
C10 C5 N4 120.3(8) ?
C5 C6 C7 119.2(9) ?
C8 C7 C6 118.6(10) ?
C9 C8 C7 123.0(9) ?
C9 C8 Cl4 119.5(8) ?
C7 C8 Cl4 117.6(8) ?
C8 C9 C10 119.4(10) ?
C9 C10 C5 119.4(9) ?
C12 C11 C16 117.0(10) ?
C12 C11 P1 127.1(9) ?
C16 C11 P1 115.9(8) ?
C11 C12 C13 122.0(13) ?
C14 C13 C12 120.5(13) ?
C15 C14 C13 119.1(12) ?
C14 C15 C16 119.8(12) ?
C11 C16 C15 121.6(11) ?
C22 C17 C18 118.1(9) ?
C22 C17 P1 123.8(8) ?
C18 C17 P1 117.8(7) ?
C17 C18 C19 120.9(10) ?
C20 C19 C18 120.4(11) ?
C21 C20 C19 119.3(11) ?
C20 C21 C22 120.6(11) ?
C17 C22 C21 120.8(10) ?
C28 C23 C24 119.7(9) ?
C28 C23 P1 119.6(7) ?
C24 C23 P1 120.5(8) ?
C25 C24 C23 119.6(11) ?
C26 C25 C24 120.3(12) ?
C27 C26 C25 119.6(12) ?
C26 C27 C28 121.9(12) ?
C27 C28 C23 118.9(10) ?

loop_
_geom_bond_atom_site_label_1
_geom_bond_atom_site_label_2
_geom_bond_distance
_geom_bond_publ_flag
Re N1 1.997(8) y
Re N4 2.035(7) y
Re Cl2 2.338(2) y
Re Cl3 2.352(2) y
Re Cl1 2.399(3) y
Re P1 2.476(3) y
P1 C17 1.822(10) ?
P1 C11 1.831(10) ?
P1 C23 1.833(10) ?
N1 C3 1.376(12) y
N1 C1 1.393(11) ?
N2 C2 1.349(13) ?
N2 C3 1.352(11) y
N2 C4 1.451(13) y
N3 C3 1.335(11) y
N3 N4 1.337(10) y
N4 C5 1.427(11) ?
C1 C2 1.355(15) ?
C5 C6 1.394(12) ?
C5 C10 1.395(13) ?
C6 C7 1.399(13) ?
C7 C8 1.363(14) ?
C8 C9 1.360(13) ?
C8 Cl4 1.748(9) ?
C9 C10 1.379(13) ?
C11 C12 1.356(15) ?
C11 C16 1.375(14) ?
C12 C13 1.37(2) ?
C13 C14 1.37(2) ?
C14 C15 1.35(2) ?
C15 C16 1.393(15) ?
C17 C22 1.376(14) ?
C17 C18 1.382(14) ?
C18 C19 1.386(14) ?
C19 C20 1.37(2) ?
C20 C21 1.36(2) ?
C21 C22 1.396(14) ?
C23 C28 1.384(13) ?
C23 C24 1.399(13) ?
C24 C25 1.39(2) ?
C25 C26 1.37(2) ?
C26 C27 1.37(2) ?
C27 C28 1.383(14) ?
